data_2014313
loop_
_publ_author_name
'Bryndal, Iwona'
'Jaremko, Mariusz'
'Jaremko, \/Lukasz'
'Lis, Tadeusz'

_publ_section_title
;
 Comparison of the methyl ester of <small>L</small>-tyrosine
 hydrochloride and its methanol monosolvate
;
_journal_coeditor_code BM1620
_journal_issue 3
_journal_name_full 'Acta Crystallographica Section C'
_journal_page_first o111
_journal_page_last o114
_journal_paper_doi 10.1107/S0108270106002137
_journal_volume 62
_journal_year 2006
_chemical_formula_iupac 'C10 H14 N O3 + , Cl - , C H4 O'
_chemical_formula_moiety 'C10 H14 N O3 + , Cl - , C H4 O'
_chemical_formula_sum 'C11 H18 Cl N O4'
_chemical_formula_weight 263.71
_chemical_melting_point 463
_chemical_name_common 'L-tyrosine methyl ester hydrochloride methanol solvate'
_chemical_name_systematic
;
methyl 2-ammonio-3-(4-hydroxyphenyl)propionate chloride methanol solvate
;
_space_group_IT_number 19
_symmetry_cell_setting orthorhombic
_symmetry_space_group_name_Hall 'P 2ac 2ab'
_symmetry_space_group_name_H-M 'P 21 21 21'
_atom_sites_solution_hydrogens geom
_atom_sites_solution_primary direct
_atom_sites_solution_secondary difmap
_audit_creation_method SHELXL97
_cell_angle_alpha 90.00
_cell_angle_beta 90.00
_cell_angle_gamma 90.00
_cell_formula_units_Z 4
_cell_length_a 5.424(2)
_cell_length_b 11.080(3)
_cell_length_c 21.647(5)
_cell_measurement_reflns_used 11981
_cell_measurement_temperature 100(2)
_cell_measurement_theta_max 75.94
_cell_measurement_theta_min 4.08
_cell_volume 1300.9(7)
_computing_cell_refinement 'CrysAlisRED (Oxford Diffraction, 2003)'
_computing_data_collection 'CrysAlisCCD (Oxford Diffraction, 2003)'
_computing_data_reduction CrysAlisRED
_computing_molecular_graphics 'XP (Bruker, 1997)'
_computing_publication_material SHELXL97
_computing_structure_refinement 'SHELXL97 (Sheldrick, 1997)'
_computing_structure_solution 'SHELXS97 (Sheldrick, 1997)'
_diffrn_ambient_temperature 100(2)
_diffrn_measured_fraction_theta_full 0.976
_diffrn_measured_fraction_theta_max 0.976
_diffrn_measurement_device_type 'Kuma KM4 CCD \k-geometry'
_diffrn_measurement_method \w
_diffrn_radiation_monochromator graphite
_diffrn_radiation_source 'fine-focus sealed tube'
_diffrn_radiation_type CuK\a
_diffrn_radiation_wavelength 1.54180
_diffrn_reflns_av_R_equivalents 0.046
_diffrn_reflns_av_sigmaI/netI 0.024
_diffrn_reflns_limit_h_max 4
_diffrn_reflns_limit_h_min -6
_diffrn_reflns_limit_k_max 13
_diffrn_reflns_limit_k_min -13
_diffrn_reflns_limit_l_max 27
_diffrn_reflns_limit_l_min -23
_diffrn_reflns_number 12812
_diffrn_reflns_theta_full 75.94
_diffrn_reflns_theta_max 75.94
_diffrn_reflns_theta_min 4.08
_diffrn_standards_decay_% 0
_diffrn_standards_interval_time 0
_diffrn_standards_number 0
_exptl_absorpt_coefficient_mu 2.653
_exptl_absorpt_correction_T_max 0.8570
_exptl_absorpt_correction_T_min 0.3391
_exptl_absorpt_correction_type analytical
_exptl_absorpt_process_details '(CrysAlis RED; Oxford Diffraction, 2003)'
_exptl_crystal_colour colourless
_exptl_crystal_density_diffrn 1.346
_exptl_crystal_density_method 'not measured'
_exptl_crystal_description plate
_exptl_crystal_F_000 560
_exptl_crystal_size_max 0.52
_exptl_crystal_size_mid 0.15
_exptl_crystal_size_min 0.06
_refine_diff_density_max 0.48
_refine_diff_density_min -0.34
_refine_ls_abs_structure_details 'Flack (1983), with how many Friedel pairs'
_refine_ls_abs_structure_Flack -0.02(2)
_refine_ls_extinction_coef 0.0101(11)
_refine_ls_extinction_expression Fc^*^=kFc[1+0.001xFc^2^\l^3^/sin(2\q)]^-1/4^
_refine_ls_extinction_method 'SHELXL97 (Sheldrick, 1997)'
_refine_ls_goodness_of_fit_ref 1.06
_refine_ls_hydrogen_treatment constr
_refine_ls_matrix_type full
_refine_ls_number_parameters 160
_refine_ls_number_reflns 2563
_refine_ls_number_restraints 0
_refine_ls_restrained_S_all 1.06
_refine_ls_R_factor_all 0.0415
_refine_ls_R_factor_gt 0.0403
_refine_ls_shift/su_max 0.001
_refine_ls_shift/su_mean 0.000
_refine_ls_structure_factor_coef Fsqd
_refine_ls_weighting_details 'calc w = 1/[\s^2^(Fo^2^)+(0.0765P)^2^+0.4385P] where P=(Fo^2^+2Fc^2^)/3'
_refine_ls_weighting_scheme calc
_refine_ls_wR_factor_gt 0.107
_refine_ls_wR_factor_ref 0.108
_reflns_number_gt 2462
_reflns_number_total 2563
_reflns_threshold_expression I>2\s(I)
_cod_data_source_file bm1620.cif
_cod_data_source_block II
_cod_database_code 2014313

loop_
_symmetry_equiv_pos_as_xyz
'x, y, z'
'-x+1/2, -y, z+1/2'
'-x, y+1/2, -z+1/2'
'x+1/2, -y+1/2, -z'

loop_
_atom_site_type_symbol
_atom_site_label
_atom_site_fract_x
_atom_site_fract_y
_atom_site_fract_z
_atom_site_U_iso_or_equiv
_atom_site_adp_type
_atom_site_calc_flag
_atom_site_refinement_flags
_atom_site_occupancy
_atom_site_disorder_assembly
_atom_site_disorder_group
Cl Cl 0.49594(9) 0.66526(4) 0.90812(2) 0.01987(17) Uani d . 1 . .
O O1 0.4936(3) 0.24977(13) 0.81774(7) 0.0258(3) Uani d . 1 . .
H H1 0.5736 0.3034 0.8364 0.031 Uiso calc R 1 . .
O O2 0.4029(3) 0.43158(14) 0.52895(7) 0.0217(3) Uani d . 1 . .
O O3 0.2138(3) 0.60732(14) 0.55071(7) 0.0241(4) Uani d . 1 . .
N N 0.0024(4) 0.29849(15) 0.55319(7) 0.0183(3) Uani d . 1 . .
H H1N 0.0125 0.2836 0.5119 0.022 Uiso calc R 1 . .
H H2N -0.1322 0.2604 0.5690 0.022 Uiso calc R 1 . .
H H3N 0.1406 0.2706 0.5722 0.022 Uiso calc R 1 . .
C C1 0.2246(4) 0.48728(19) 0.54612(9) 0.0179(4) Uani d . 1 . .
C C2 -0.0202(4) 0.43061(18) 0.56370(9) 0.0188(4) Uani d . 1 . .
H H2 -0.1488 0.4624 0.5349 0.023 Uiso calc R 1 . .
C C3 -0.1041(4) 0.4575(2) 0.63007(10) 0.0209(5) Uani d . 1 . .
H H31 -0.1095 0.5461 0.6359 0.025 Uiso calc R 1 . .
H H32 -0.2738 0.4264 0.6355 0.025 Uiso calc R 1 . .
C C4 0.0588(4) 0.4034(2) 0.67962(10) 0.0196(4) Uani d . 1 . .
C C5 0.0094(5) 0.28870(18) 0.70304(9) 0.0211(4) Uani d . 1 . .
H H5 -0.1287 0.2449 0.6880 0.025 Uiso calc R 1 . .
C C6 0.1593(4) 0.2374(2) 0.74811(10) 0.0232(5) Uani d . 1 . .
H H6 0.1250 0.1586 0.7632 0.028 Uiso calc R 1 . .
C C7 0.3591(4) 0.3015(2) 0.77104(9) 0.0207(4) Uani d . 1 . .
C C8 0.4124(4) 0.41596(19) 0.74803(9) 0.0201(5) Uani d . 1 . .
H H8 0.5499 0.4597 0.7635 0.024 Uiso calc R 1 . .
C C9 0.2634(4) 0.46629(19) 0.70221(10) 0.0201(4) Uani d . 1 . .
H H9 0.3012 0.5440 0.6862 0.024 Uiso calc R 1 . .
C C10 0.4393(4) 0.6708(2) 0.53444(11) 0.0263(5) Uani d . 1 . .
H H101 0.4885 0.6488 0.4924 0.039 Uiso calc R 1 . .
H H102 0.5705 0.6484 0.5634 0.039 Uiso calc R 1 . .
H H103 0.4109 0.7581 0.5366 0.039 Uiso calc R 1 . .
O O4 0.7358(3) 0.41512(14) 0.88760(7) 0.0261(4) Uani d . 1 . .
H H4 0.6493 0.4767 0.8940 0.031 Uiso calc R 1 . .
C C11 0.9791(5) 0.4510(2) 0.87049(12) 0.0325(5) Uani d . 1 . .
H H11 0.9785 0.4797 0.8277 0.049 Uiso calc R 1 . .
H H12 1.0909 0.3819 0.8742 0.049 Uiso calc R 1 . .
H H13 1.0349 0.5160 0.8978 0.049 Uiso calc R 1 . .

loop_
_atom_site_aniso_label
_atom_site_aniso_U_11
_atom_site_aniso_U_22
_atom_site_aniso_U_33
_atom_site_aniso_U_12
_atom_site_aniso_U_13
_atom_site_aniso_U_23
Cl 0.0151(2) 0.0227(3) 0.0218(3) 0.0011(2) 0.0001(2) -0.00282(15)
O1 0.0310(8) 0.0210(7) 0.0252(7) 0.0018(8) -0.0091(8) 0.0010(5)
O2 0.0158(7) 0.0235(8) 0.0259(8) 0.0011(6) 0.0024(6) -0.0002(6)
O3 0.0224(8) 0.0187(7) 0.0310(8) -0.0004(6) 0.0042(7) 0.0011(6)
N 0.0140(7) 0.0223(8) 0.0188(8) -0.0025(8) -0.0001(8) -0.0006(6)
C1 0.0174(10) 0.0177(9) 0.0185(9) -0.0003(8) -0.0037(8) 0.0010(7)
C2 0.0128(9) 0.0224(10) 0.0213(9) -0.0013(9) 0.0005(9) 0.0001(7)
C3 0.0167(9) 0.0249(11) 0.0211(10) 0.0011(8) 0.0007(8) 0.0000(8)
C4 0.0160(11) 0.0234(10) 0.0195(9) 0.0012(7) 0.0034(7) -0.0029(8)
C5 0.0195(9) 0.0239(10) 0.0198(9) -0.0032(10) 0.0011(9) -0.0023(7)
C6 0.0264(11) 0.0226(11) 0.0205(10) -0.0032(9) 0.0011(9) 0.0007(8)
C7 0.0200(10) 0.0226(10) 0.0194(10) 0.0027(8) -0.0009(8) 0.0004(8)
C8 0.0177(10) 0.0221(11) 0.0205(10) -0.0011(8) -0.0002(8) -0.0026(9)
C9 0.0168(9) 0.0204(10) 0.0232(10) 0.0002(8) 0.0028(8) 0.0000(8)
C10 0.0233(11) 0.0224(10) 0.0331(11) -0.0057(8) 0.0022(9) 0.0011(9)
O4 0.0243(8) 0.0219(8) 0.0321(8) 0.0023(7) -0.0010(7) -0.0026(6)
C11 0.0268(12) 0.0355(12) 0.0351(12) 0.0034(12) 0.0053(11) -0.0003(10)

loop_
_atom_type_symbol
_atom_type_description
_atom_type_scat_dispersion_real
_atom_type_scat_dispersion_imag
_atom_type_scat_source
C C 0.0181 0.0091 'International Tables Vol C Tables 4.2.6.8 and 6.1.1.4'
H H 0.0000 0.0000 'International Tables Vol C Tables 4.2.6.8 and 6.1.1.4'
N N 0.0311 0.0180 'International Tables Vol C Tables 4.2.6.8 and 6.1.1.4'
O O 0.0492 0.0322 'International Tables Vol C Tables 4.2.6.8 and 6.1.1.4'
Cl Cl 0.3639 0.7018 'International Tables Vol C Tables 4.2.6.8 and 6.1.1.4'

loop_
_geom_angle_atom_site_label_1
_geom_angle_atom_site_label_2
_geom_angle_atom_site_label_3
_geom_angle
_geom_angle_publ_flag
C7 O1 H1 109.5 no
C1 O3 C10 115.28(17) no
C2 N H1N 109.5 no
C2 N H2N 109.5 no
H1N N H2N 109.5 no
C2 N H3N 109.5 no
H1N N H3N 109.5 no
H2N N H3N 109.5 no
O2 C1 O3 124.6(2) no
O2 C1 C2 124.56(19) no
O3 C1 C2 110.80(18) no
N C2 C1 107.28(17) no
N C2 C3 111.00(16) no
C1 C2 C3 114.44(17) no
N C2 H2 108.0 no
C1 C2 H2 108.0 no
C3 C2 H2 108.0 no
C4 C3 C2 114.41(17) no
C4 C3 H31 108.7 no
C2 C3 H31 108.7 no
C4 C3 H32 108.7 no
C2 C3 H32 108.7 no
H31 C3 H32 107.6 no
C5 C4 C9 118.7(2) no
C5 C4 C3 120.45(19) no
C9 C4 C3 120.9(2) no
C6 C5 C4 121.0(2) no
C6 C5 H5 119.5 no
C4 C5 H5 119.5 no
C7 C6 C5 119.8(2) no
C7 C6 H6 120.1 no
C5 C6 H6 120.1 no
O1 C7 C6 117.67(19) no
O1 C7 C8 122.3(2) no
C6 C7 C8 120.0(2) no
C7 C8 C9 119.9(2) no
C7 C8 H8 120.1 no
C9 C8 H8 120.1 no
C8 C9 C4 120.6(2) no
C8 C9 H9 119.7 no
C4 C9 H9 119.7 no
O3 C10 H101 109.5 no
O3 C10 H102 109.5 no
H101 C10 H102 109.5 no
O3 C10 H103 109.5 no
H101 C10 H103 109.5 no
H102 C10 H103 109.5 no
C11 O4 H4 109.5 no
O4 C11 H11 109.5 no
O4 C11 H12 109.5 no
H11 C11 H12 109.5 no
O4 C11 H13 109.5 no
H11 C11 H13 109.5 no
H12 C11 H13 109.5 no

loop_
_geom_bond_atom_site_label_1
_geom_bond_atom_site_label_2
_geom_bond_site_symmetry_2
_geom_bond_distance
_geom_bond_publ_flag
O1 C7 . 1.372(3) yes
O1 H1 . 0.8400 no
O2 C1 . 1.206(3) yes
O3 C1 . 1.335(3) yes
O3 C10 . 1.454(3) yes
N C2 . 1.487(2) yes
N H1N . 0.9100 no
N H2N . 0.9100 no
N H3N . 0.9100 no
C1 C2 . 1.517(3) yes
C2 C3 . 1.536(3) yes
C2 H2 . 1.0000 no
C3 C4 . 1.513(3) yes
C3 H31 . 0.9900 no
C3 H32 . 0.9900 no
C4 C5 . 1.394(3) no
C4 C9 . 1.399(3) no
C5 C6 . 1.392(3) no
C5 H5 . 0.9500 no
C6 C7 . 1.388(3) yes
C6 H6 . 0.9500 no
C7 C8 . 1.392(3) yes
C8 C9 . 1.396(3) yes
C8 H8 . 0.9500 no
C9 H9 . 0.9500 no
C10 H101 . 0.9800 no
C10 H102 . 0.9800 no
C10 H103 . 0.9800 no
O4 C11 . 1.427(3) no
O4 H4 . 0.8400 no
C11 H11 . 0.9800 no
C11 H12 . 0.9800 no
C11 H13 . 0.9800 no

loop_
_geom_hbond_atom_site_label_D
_geom_hbond_atom_site_label_H
_geom_hbond_atom_site_label_A
_geom_hbond_site_symmetry_A
_geom_hbond_distance_DH
_geom_hbond_distance_HA
_geom_hbond_distance_DA
_geom_hbond_angle_DHA
O1 H1 O4 . 0.84 1.88 2.715(2) 173
O4 H4 Cl . 0.84 2.27 3.0938(18) 167
N H1N Cl 2_564 0.91 2.32 3.1659(18) 155
N H2N Cl 3_546 0.91 2.29 3.192(2) 170
N H3N Cl 3_646 0.91 2.33 3.207(2) 162
C2 H2 O2 1_455 1.00 2.46 3.219(3) 132
C9 H9 O1 3_656 0.95 2.54 3.434(3) 157
C10 H103 O4 3_656 0.98 2.52 3.328(3) 140

loop_
_geom_torsion_atom_site_label_1
_geom_torsion_atom_site_label_2
_geom_torsion_atom_site_label_3
_geom_torsion_atom_site_label_4
_geom_torsion
_geom_torsion_publ_flag
C10 O3 C1 O2 -1.2(3) yes
C10 O3 C1 C2 -179.62(17) no
N C2 C1 O2 -2.2(3) yes
O3 C1 C2 N 176.15(16) no
O2 C1 C2 C3 121.4(2) yes
O3 C1 C2 C3 -60.2(2) no
N C2 C3 C4 55.8(2) yes
C1 C2 C3 C4 -65.8(2) no
C2 C3 C4 C5 -90.8(2) yes
C2 C3 C4 C9 88.3(2) yes
C9 C4 C5 C6 0.2(3) no
C3 C4 C5 C6 179.3(2) no
C4 C5 C6 C7 1.0(3) no
C5 C6 C7 O1 176.60(19) no
C5 C6 C7 C8 -1.4(3) no
O1 C7 C8 C9 -177.39(19) no
C6 C7 C8 C9 0.5(3) no
C7 C8 C9 C4 0.8(3) no
C5 C4 C9 C8 -1.1(3) no
C3 C4 C9 C8 179.83(19) no

loop_
_cod_related_entry_id
_cod_related_entry_database
_cod_related_entry_code
1 ChemSpider 21180960
